data_7112953
loop_
_publ_author_name
'Gopalsamuthiram, Vijay'
'Huang, Rui'
'Wulff, William D.'

_publ_section_title
;
 The synthesis of optically active calix[4]arenes with one or three
 substituents on the methylene bridges.
;
_journal_issue 43
_journal_name_full 'Chemical communications (Cambridge, England)'
_journal_page_first 8213
_journal_page_last 8215
_journal_paper_doi 10.1039/c0cc02689a
_journal_volume 46
_journal_year 2010
_chemical_formula_sum 'C35.5 H39 Cl O7'
_chemical_formula_weight 613.11
_chemical_name_systematic
;
?
;
_space_group_IT_number 1
_symmetry_cell_setting triclinic
_symmetry_space_group_name_Hall 'P 1'
_symmetry_space_group_name_H-M 'P 1'
_atom_sites_solution_hydrogens geom
_atom_sites_solution_primary direct
_atom_sites_solution_secondary difmap
_audit_creation_method SHELXL-97
_cell_angle_alpha 108.80(3)
_cell_angle_beta 96.93(3)
_cell_angle_gamma 107.54(3)
_cell_formula_units_Z 2
_cell_length_a 11.190(2)
_cell_length_b 11.396(2)
_cell_length_c 14.071(3)
_cell_measurement_temperature 173(2)
_cell_volume 1571.8(8)
_computing_structure_refinement 'SHELXL-97 (Sheldrick, 1997)'
_computing_structure_solution 'SHELXS-97 (Sheldrick, 1990)'
_diffrn_ambient_temperature 173(2)
_diffrn_measured_fraction_theta_full 0.949
_diffrn_measured_fraction_theta_max 0.949
_diffrn_radiation_monochromator graphite
_diffrn_radiation_source 'fine-focus sealed tube'
_diffrn_radiation_type MoK\a
_diffrn_radiation_wavelength 0.71073
_diffrn_reflns_av_R_equivalents 0.0436
_diffrn_reflns_av_sigmaI/netI 0.1287
_diffrn_reflns_limit_h_max 14
_diffrn_reflns_limit_h_min -14
_diffrn_reflns_limit_k_max 15
_diffrn_reflns_limit_k_min -14
_diffrn_reflns_limit_l_max 18
_diffrn_reflns_limit_l_min -18
_diffrn_reflns_number 19128
_diffrn_reflns_theta_full 28.32
_diffrn_reflns_theta_max 28.32
_diffrn_reflns_theta_min 1.58
_exptl_absorpt_coefficient_mu 0.170
_exptl_absorpt_correction_type multi-scan
_exptl_absorpt_process_details SADABS
_exptl_crystal_density_diffrn 1.295
_exptl_crystal_density_method 'not measured'
_exptl_crystal_F_000 650
_exptl_crystal_size_max 0.4
_exptl_crystal_size_mid 0.2
_exptl_crystal_size_min 0.1
_refine_diff_density_max 0.344
_refine_diff_density_min -0.386
_refine_diff_density_rms 0.057
_refine_ls_abs_structure_details 'Flack H D (1983), Acta Cryst. A39, 876-881'
_refine_ls_abs_structure_Flack -0.01(8)
_refine_ls_extinction_method none
_refine_ls_goodness_of_fit_ref 0.724
_refine_ls_hydrogen_treatment mixed
_refine_ls_matrix_type full
_refine_ls_number_parameters 784
_refine_ls_number_reflns 14123
_refine_ls_number_restraints 3
_refine_ls_restrained_S_all 0.724
_refine_ls_R_factor_all 0.1196
_refine_ls_R_factor_gt 0.0547
_refine_ls_shift/su_max 0.006
_refine_ls_shift/su_mean 0.001
_refine_ls_structure_factor_coef Fsqd
_refine_ls_weighting_details 'calc w=1/[\s^2^(Fo^2^)+(0.1000P)^2^+0.0000P] where P=(Fo^2^+2Fc^2^)/3'
_refine_ls_weighting_scheme calc
_refine_ls_wR_factor_gt 0.1271
_refine_ls_wR_factor_ref 0.1525
_reflns_number_gt 7163
_reflns_number_total 14123
_reflns_threshold_expression >2sigma(I)
_cod_data_source_file c0cc02689a.txt
_cod_data_source_block wf060905
_cod_original_cell_volume 1571.8(5)
_cod_original_sg_symbol_H-M P1
_cod_database_code 7112953

loop_
_symmetry_equiv_pos_as_xyz
'x, y, z'

loop_
_atom_site_label
_atom_site_type_symbol
_atom_site_fract_x
_atom_site_fract_y
_atom_site_fract_z
_atom_site_U_iso_or_equiv
_atom_site_adp_type
_atom_site_occupancy
_atom_site_symmetry_multiplicity
_atom_site_calc_flag
_atom_site_refinement_flags
C1 C -0.0172(4) -0.0896(4) -0.2204(3) 0.0294(10) Uani 1 1 d .
C2 C 0.1167(4) -0.0260(4) -0.1882(3) 0.0300(10) Uani 1 1 d .
C3 C 0.1855(4) -0.0121(5) -0.2624(3) 0.0353(11) Uani 1 1 d .
H3A H 0.2749 0.0291 -0.2422 0.042 Uiso 1 1 calc R
C4 C 0.1236(4) -0.0580(5) -0.3651(3) 0.0374(11) Uani 1 1 d .
C5 C -0.0105(4) -0.1208(4) -0.3969(3) 0.0325(10) Uani 1 1 d .
H5A H -0.0518 -0.1523 -0.4664 0.039 Uiso 1 1 calc R
C6 C -0.0824(4) -0.1365(4) -0.3256(3) 0.0276(9) Uani 1 1 d .
O7 O -0.0824(3) -0.1088(3) -0.1458(2) 0.0412(8) Uani 1 1 d .
H7 H -0.1601 -0.1468 -0.1724 0.062 Uiso 1 1 calc R
O8 O 0.1848(3) -0.0480(4) -0.4432(2) 0.0549(10) Uani 1 1 d .
C9 C 0.3232(5) -0.0026(7) -0.4155(4) 0.0664(18) Uani 1 1 d .
H9A H 0.3558 -0.0012 -0.4754 0.100 Uiso 1 1 calc R
H9B H 0.3495 -0.0616 -0.3897 0.100 Uiso 1 1 calc R
H9C H 0.3569 0.0854 -0.3630 0.100 Uiso 1 1 calc R
C10 C 0.1855(5) 0.0333(4) -0.0737(3) 0.0367(11) Uani 1 1 d .
H10A H 0.1366 -0.0178 -0.0386 0.044 Uiso 1 1 calc R
H10B H 0.2700 0.0262 -0.0669 0.044 Uiso 1 1 calc R
C11 C 0.2010(4) 0.1770(4) -0.0222(3) 0.0320(10) Uani 1 1 d .
C12 C 0.2970(4) 0.2795(5) -0.0336(3) 0.0355(11) Uani 1 1 d .
H12A H 0.3550 0.2574 -0.0717 0.043 Uiso 1 1 calc R
C13 C 0.3109(4) 0.4119(5) 0.0084(3) 0.0369(11) Uani 1 1 d .
C14 C 0.2195(4) 0.4434(4) 0.0620(3) 0.0319(10) Uani 1 1 d .
H14A H 0.2237 0.5311 0.0878 0.038 Uiso 1 1 calc R
C15 C 0.1230(4) 0.3458(4) 0.0771(3) 0.0308(10) Uani 1 1 d .
C16 C 0.1186(4) 0.2146(4) 0.0390(3) 0.0312(10) Uani 1 1 d .
C17 C 0.4199(4) 0.5204(5) 0.0000(4) 0.0463(12) Uani 1 1 d .
H17A H 0.4747 0.4824 -0.0368 0.069 Uiso 1 1 calc R
H17B H 0.4692 0.5823 0.0681 0.069 Uiso 1 1 calc R
H17C H 0.3858 0.5657 -0.0366 0.069 Uiso 1 1 calc R
O18 O 0.0266(3) 0.1187(3) 0.05926(19) 0.0330(7) Uani 1 1 d .
C19 C 0.0755(5) 0.0990(5) 0.1506(3) 0.0442(12) Uani 1 1 d .
H19A H 0.0087 0.0318 0.1611 0.066 Uiso 1 1 calc R
H19B H 0.1026 0.1808 0.2097 0.066 Uiso 1 1 calc R
H19C H 0.1477 0.0712 0.1416 0.066 Uiso 1 1 calc R
C20 C 0.0214(4) 0.3804(4) 0.1311(3) 0.0277(9) Uani 1 1 d .
H20C H -0.0111 0.3164 0.1633 0.033 Uiso 1 1 calc R
O21 O 0.0816(2) 0.5090(2) 0.20969(17) 0.0344(6) Uani 1 1 d .
C22 C -0.0002(4) 0.5392(4) 0.2786(3) 0.0440(10) Uani 1 1 d .
H22A H 0.0434 0.6270 0.3306 0.066 Uiso 1 1 calc R
H22B H -0.0190 0.4758 0.3112 0.066 Uiso 1 1 calc R
H22C H -0.0792 0.5348 0.2400 0.066 Uiso 1 1 calc R
C23 C -0.0927(4) 0.3735(4) 0.0535(3) 0.0284(10) Uani 1 1 d .
C24 C -0.0920(4) 0.4899(4) 0.0402(3) 0.0365(11) Uani 1 1 d .
H24A H -0.0215 0.5687 0.0751 0.044 Uiso 1 1 calc R
C25 C -0.1959(4) 0.4877(4) -0.0246(3) 0.0379(11) Uani 1 1 d .
C26 C -0.2990(4) 0.3693(4) -0.0805(3) 0.0346(11) Uani 1 1 d .
H26A H -0.3688 0.3689 -0.1240 0.042 Uiso 1 1 calc R
C27 C -0.2984(4) 0.2514(4) -0.0717(3) 0.0303(10) Uani 1 1 d .
C28 C -0.1947(4) 0.2557(4) -0.0022(3) 0.0292(10) Uani 1 1 d .
O29 O -0.2051(3) 0.1370(3) 0.0080(2) 0.0393(8) Uani 1 1 d .
H29 H -0.1424 0.1484 0.0515 0.059 Uiso 1 1 calc R
O30 O -0.2068(4) 0.5976(3) -0.0418(3) 0.0686(11) Uani 1 1 d .
C31 C -0.1332(6) 0.7234(5) 0.0298(4) 0.0645(16) Uani 1 1 d .
H31A H -0.1526 0.7885 0.0078 0.097 Uiso 1 1 calc R
H31B H -0.0433 0.7370 0.0357 0.097 Uiso 1 1 calc R
H31C H -0.1526 0.7322 0.0958 0.097 Uiso 1 1 calc R
C32 C -0.4054(4) 0.1219(4) -0.1385(3) 0.0320(10) Uani 1 1 d .
H32A H -0.4847 0.1379 -0.1527 0.038 Uiso 1 1 calc R
H32B H -0.4189 0.0622 -0.1015 0.038 Uiso 1 1 calc R
C33 C -0.3739(4) 0.0559(4) -0.2408(3) 0.0293(10) Uani 1 1 d .
C34 C -0.3770(4) 0.1125(4) -0.3153(3) 0.0296(10) Uani 1 1 d .
H34A H -0.4023 0.1856 -0.3027 0.035 Uiso 1 1 calc R
C35 C -0.3432(4) 0.0620(4) -0.4076(3) 0.0292(10) Uani 1 1 d .
C36 C -0.2974(4) -0.0424(4) -0.4221(3) 0.0282(9) Uani 1 1 d .
H36A H -0.2713 -0.0746 -0.4824 0.034 Uiso 1 1 calc R
C37 C -0.2898(4) -0.0995(4) -0.3484(3) 0.0303(10) Uani 1 1 d .
C38 C -0.3334(4) -0.0505(4) -0.2600(3) 0.0304(10) Uani 1 1 d .
O39 O -0.3256(3) -0.1080(3) -0.1859(2) 0.0417(8) Uani 1 1 d .
C40 C -0.4434(5) -0.2173(5) -0.2010(5) 0.0679(17) Uani 1 1 d .
H40A H -0.4331 -0.2523 -0.1482 0.102 Uiso 1 1 calc R
H40B H -0.4610 -0.2860 -0.2677 0.102 Uiso 1 1 calc R
H40C H -0.5139 -0.1859 -0.1970 0.102 Uiso 1 1 calc R
C41 C -0.3515(4) 0.1213(4) -0.4893(3) 0.0349(10) Uani 1 1 d .
H41A H -0.3847 0.1914 -0.4667 0.052 Uiso 1 1 calc R
H41B H -0.4080 0.0535 -0.5529 0.052 Uiso 1 1 calc R
H41C H -0.2670 0.1564 -0.5000 0.052 Uiso 1 1 calc R
C42 C -0.2285(4) -0.2023(4) -0.3624(3) 0.0326(10) Uani 1 1 d .
H42A H -0.2519 -0.2600 -0.4349 0.039 Uiso 1 1 calc R
H42B H -0.2604 -0.2565 -0.3235 0.039 Uiso 1 1 calc R
C1A C -0.1665(4) 0.1078(4) -0.7001(3) 0.0290(10) Uani 1 1 d .
C2A C -0.2699(4) -0.0090(4) -0.7615(3) 0.0281(10) Uani 1 1 d .
C3A C -0.2724(4) -0.1270(4) -0.7509(3) 0.0331(10) Uani 1 1 d .
H10C H -0.3414 -0.2054 -0.7908 0.040 Uiso 1 1 calc R
C4A C -0.1746(4) -0.1305(4) -0.6823(3) 0.0339(10) Uani 1 1 d .
C5A C -0.0713(4) -0.0138(4) -0.6257(3) 0.0315(10) Uani 1 1 d .
H10D H -0.0033 -0.0165 -0.5824 0.038 Uiso 1 1 calc R
C6A C -0.0653(4) 0.1058(4) -0.6309(3) 0.0275(10) Uani 1 1 d .
O7A O -0.1536(3) 0.2284(3) -0.7049(2) 0.0364(7) Uani 1 1 d .
H10E H -0.2253 0.2300 -0.7234 0.055 Uiso 1 1 calc R
C8A O -0.1723(3) -0.2431(3) -0.6676(2) 0.0460(8) Uani 1 1 d .
C9A C -0.2847(5) -0.3579(5) -0.7133(4) 0.0542(13) Uani 1 1 d .
H10F H -0.2706 -0.4294 -0.6976 0.081 Uiso 1 1 calc R
H10G H -0.3050 -0.3823 -0.7869 0.081 Uiso 1 1 calc R
H10H H -0.3552 -0.3405 -0.6865 0.081 Uiso 1 1 calc R
C10A C -0.3800(4) -0.0096(4) -0.8357(3) 0.0325(10) Uani 1 1 d .
H11A H -0.4213 -0.0975 -0.8898 0.039 Uiso 1 1 calc R
H11B H -0.3463 0.0528 -0.8679 0.039 Uiso 1 1 calc R
C11A C -0.4799(4) 0.0286(4) -0.7796(3) 0.0282(10) Uani 1 1 d .
C12A C -0.5750(4) -0.0655(4) -0.7609(3) 0.0326(10) Uani 1 1 d .
H11C H -0.5785 -0.1529 -0.7841 0.039 Uiso 1 1 calc R
C13A C -0.6660(4) -0.0333(4) -0.7083(3) 0.0313(10) Uani 1 1 d .
C14A C -0.6526(4) 0.0979(4) -0.6675(3) 0.0339(10) Uani 1 1 d .
H11D H -0.7097 0.1211 -0.6291 0.041 Uiso 1 1 calc R
C15A C -0.5572(4) 0.1976(4) -0.6813(3) 0.0266(9) Uani 1 1 d .
C16A C -0.4759(4) 0.1584(4) -0.7424(3) 0.0267(9) Uani 1 1 d .
C17A C -0.7758(5) -0.1403(5) -0.6980(4) 0.0524(14) Uani 1 1 d .
H11E H -0.8274 -0.1005 -0.6584 0.079 Uiso 1 1 calc R
H11F H -0.7418 -0.1878 -0.6635 0.079 Uiso 1 1 calc R
H11G H -0.8283 -0.2009 -0.7655 0.079 Uiso 1 1 calc R
O18A O -0.3847(2) 0.2547(3) -0.76550(19) 0.0305(7) Uani 1 1 d .
C19A C -0.4360(5) 0.2700(5) -0.8569(3) 0.0416(12) Uani 1 1 d .
H11H H -0.3710 0.3369 -0.8692 0.062 Uiso 1 1 calc R
H11I H -0.5091 0.2963 -0.8482 0.062 Uiso 1 1 calc R
H11J H -0.4625 0.1871 -0.9148 0.062 Uiso 1 1 calc R
C20A C -0.5374(4) 0.3429(4) -0.6287(3) 0.0266(9) Uani 1 1 d .
H12B H -0.4814 0.3947 -0.6607 0.032 Uiso 1 1 calc R
O21A O -0.6618(2) 0.3544(3) -0.64529(19) 0.0361(6) Uani 1 1 d .
C22A C -0.6529(5) 0.4860(5) -0.6293(4) 0.0567(13) Uani 1 1 d .
H12E H -0.7382 0.4886 -0.6423 0.085 Uiso 1 1 calc R
H12F H -0.6068 0.5157 -0.6755 0.085 Uiso 1 1 calc R
H12G H -0.6078 0.5432 -0.5591 0.085 Uiso 1 1 calc R
C23A C -0.4737(4) 0.3922(4) -0.5141(3) 0.0264(9) Uani 1 1 d .
C24A C -0.5515(4) 0.3760(4) -0.4443(3) 0.0297(10) Uani 1 1 d .
H12H H -0.6411 0.3402 -0.4670 0.036 Uiso 1 1 calc R
C25A C -0.4923(4) 0.4144(4) -0.3407(3) 0.0300(10) Uani 1 1 d .
C26A C -0.3604(4) 0.4714(4) -0.3069(3) 0.0269(9) Uani 1 1 d .
H12I H -0.3224 0.4984 -0.2371 0.032 Uiso 1 1 calc R
C27A C -0.2825(4) 0.4898(4) -0.3742(3) 0.0249(9) Uani 1 1 d .
C28A C -0.3410(4) 0.4496(4) -0.4786(3) 0.0253(9) Uani 1 1 d .
O29A O -0.2709(3) 0.4660(3) -0.5496(2) 0.0347(7) Uani 1 1 d .
H12J H -0.1981 0.4681 -0.5297 0.052 Uiso 1 1 calc R
O30A O -0.5588(3) 0.4001(3) -0.2657(2) 0.0471(9) Uani 1 1 d .
C31A C -0.6949(4) 0.3509(6) -0.2969(4) 0.0511(14) Uani 1 1 d .
H13A H -0.7303 0.3447 -0.2391 0.077 Uiso 1 1 calc R
H13B H -0.7247 0.2644 -0.3512 0.077 Uiso 1 1 calc R
H13C H -0.7223 0.4102 -0.3216 0.077 Uiso 1 1 calc R
C32A C -0.1376(4) 0.5510(4) -0.3329(3) 0.0268(9) Uani 1 1 d .
H13D H -0.1174 0.6050 -0.2597 0.032 Uiso 1 1 calc R
H13E H -0.1010 0.6087 -0.3680 0.032 Uiso 1 1 calc R
C33A C -0.0769(4) 0.4463(4) -0.3479(3) 0.0231(9) Uani 1 1 d .
C34A C -0.0772(4) 0.3822(4) -0.2793(3) 0.0255(9) Uani 1 1 d .
H13F H -0.1087 0.4097 -0.2210 0.031 Uiso 1 1 calc R
C35A C -0.0324(4) 0.2788(4) -0.2946(3) 0.0224(9) Uani 1 1 d .
C36A C 0.0028(4) 0.2315(4) -0.3872(3) 0.0239(9) Uani 1 1 d .
H13G H 0.0242 0.1559 -0.4021 0.029 Uiso 1 1 calc R
C37A C 0.0071(3) 0.2933(4) -0.4581(3) 0.0222(9) Uani 1 1 d .
C38A C -0.0284(4) 0.4032(4) -0.4348(3) 0.0246(9) Uani 1 1 d .
O39A O -0.0175(3) 0.4762(3) -0.49915(19) 0.0299(6) Uani 1 1 d .
C40A C 0.0995(4) 0.5895(4) -0.4618(3) 0.0440(11) Uani 1 1 d .
H14B H 0.1032 0.6364 -0.5078 0.066 Uiso 1 1 calc R
H14C H 0.1719 0.5612 -0.4585 0.066 Uiso 1 1 calc R
H14D H 0.1020 0.6473 -0.3940 0.066 Uiso 1 1 calc R
C41A C -0.0222(4) 0.2194(4) -0.2146(3) 0.0291(9) Uani 1 1 d .
H14E H -0.0497 0.2649 -0.1562 0.044 Uiso 1 1 calc R
H14F H 0.0659 0.2283 -0.1928 0.044 Uiso 1 1 calc R
H14G H -0.0761 0.1270 -0.2436 0.044 Uiso 1 1 calc R
C42A C 0.0427(4) 0.2358(4) -0.5596(3) 0.0312(10) Uani 1 1 d .
H14H H 0.1220 0.2196 -0.5458 0.037 Uiso 1 1 calc R
H14I H 0.0571 0.2992 -0.5933 0.037 Uiso 1 1 calc R
Cl1 Cl 0.22663(15) 0.77885(14) 0.02563(10) 0.0781(4) Uani 1 1 d .
Cl2 Cl 0.23727(18) 0.6721(2) -0.18588(13) 0.1261(8) Uani 1 1 d .
C100 C 0.1402(6) 0.6746(7) -0.1021(4) 0.091(2) Uani 1 1 d .
H20A H 0.0988 0.5850 -0.1051 0.110 Uiso 1 1 calc R
H20B H 0.0731 0.7053 -0.1228 0.110 Uiso 1 1 calc R

loop_
_atom_site_aniso_label
_atom_site_aniso_U_11
_atom_site_aniso_U_22
_atom_site_aniso_U_33
_atom_site_aniso_U_23
_atom_site_aniso_U_13
_atom_site_aniso_U_12
C1 0.039(3) 0.031(2) 0.029(2) 0.0160(19) 0.019(2) 0.019(2)
C2 0.039(3) 0.034(2) 0.026(2) 0.0137(19) 0.009(2) 0.022(2)
C3 0.024(2) 0.054(3) 0.032(2) 0.018(2) 0.0061(19) 0.017(2)
C4 0.036(3) 0.053(3) 0.030(2) 0.019(2) 0.014(2) 0.019(2)
C5 0.037(3) 0.042(3) 0.027(2) 0.0152(19) 0.011(2) 0.022(2)
C6 0.031(2) 0.022(2) 0.032(2) 0.0094(18) 0.011(2) 0.0111(19)
O7 0.0431(18) 0.0481(19) 0.0317(16) 0.0177(14) 0.0144(14) 0.0105(15)
O8 0.0290(18) 0.106(3) 0.0294(17) 0.0302(18) 0.0116(14) 0.0168(18)
C9 0.029(3) 0.127(5) 0.038(3) 0.028(3) 0.018(2) 0.021(3)
C10 0.044(3) 0.050(3) 0.031(2) 0.021(2) 0.012(2) 0.029(2)
C11 0.037(3) 0.044(3) 0.020(2) 0.0142(19) 0.0020(19) 0.021(2)
C12 0.029(2) 0.055(3) 0.027(2) 0.019(2) 0.0069(18) 0.018(2)
C13 0.039(3) 0.051(3) 0.030(2) 0.021(2) 0.013(2) 0.022(2)
C14 0.036(3) 0.038(2) 0.023(2) 0.0125(19) 0.0076(19) 0.014(2)
C15 0.033(2) 0.045(3) 0.019(2) 0.0144(19) 0.0053(18) 0.018(2)
C16 0.032(2) 0.043(3) 0.020(2) 0.0160(19) 0.0006(18) 0.013(2)
C17 0.039(3) 0.057(3) 0.041(3) 0.018(2) 0.018(2) 0.012(2)
O18 0.0433(17) 0.0406(16) 0.0228(14) 0.0167(13) 0.0105(13) 0.0196(14)
C19 0.059(3) 0.054(3) 0.033(2) 0.029(2) 0.018(2) 0.024(3)
C20 0.033(2) 0.037(2) 0.020(2) 0.0145(18) 0.0134(18) 0.0154(19)
O21 0.0431(15) 0.0407(16) 0.0215(13) 0.0121(12) 0.0119(12) 0.0162(13)
C22 0.064(3) 0.054(3) 0.027(2) 0.0189(19) 0.026(2) 0.030(2)
C23 0.037(3) 0.038(3) 0.021(2) 0.0134(18) 0.0164(19) 0.021(2)
C24 0.044(3) 0.037(3) 0.023(2) 0.0102(19) 0.008(2) 0.008(2)
C25 0.050(3) 0.042(3) 0.033(2) 0.020(2) 0.015(2) 0.024(2)
C26 0.040(3) 0.046(3) 0.020(2) 0.011(2) 0.0074(19) 0.019(2)
C27 0.033(3) 0.042(3) 0.026(2) 0.015(2) 0.019(2) 0.021(2)
C28 0.036(3) 0.039(3) 0.029(2) 0.020(2) 0.023(2) 0.022(2)
O29 0.0418(18) 0.0431(19) 0.0396(18) 0.0238(15) 0.0112(15) 0.0149(15)
O30 0.102(3) 0.036(2) 0.047(2) 0.0117(16) -0.025(2) 0.0192(19)
C31 0.112(5) 0.050(3) 0.047(3) 0.023(3) 0.030(3) 0.042(3)
C32 0.029(2) 0.047(3) 0.027(2) 0.015(2) 0.0173(19) 0.018(2)
C33 0.026(2) 0.033(2) 0.028(2) 0.0091(18) 0.0135(18) 0.0088(19)
C34 0.017(2) 0.036(2) 0.032(2) 0.0105(19) 0.0047(18) 0.0085(18)
C35 0.024(2) 0.039(2) 0.024(2) 0.0141(18) 0.0081(17) 0.0078(18)
C36 0.028(2) 0.029(2) 0.028(2) 0.0080(17) 0.0100(18) 0.0121(18)
C37 0.026(2) 0.030(2) 0.029(2) 0.0106(18) 0.0059(18) 0.0034(19)
C38 0.027(2) 0.038(3) 0.033(2) 0.020(2) 0.0147(19) 0.011(2)
O39 0.0480(19) 0.0476(19) 0.0455(18) 0.0319(15) 0.0234(15) 0.0190(16)
C40 0.066(4) 0.057(3) 0.095(4) 0.046(3) 0.049(3) 0.013(3)
C41 0.033(2) 0.042(3) 0.032(2) 0.016(2) 0.0081(19) 0.016(2)
C42 0.035(2) 0.026(2) 0.038(2) 0.0108(18) 0.014(2) 0.0118(19)
C1A 0.031(2) 0.036(3) 0.025(2) 0.013(2) 0.0139(19) 0.015(2)
C2A 0.033(2) 0.037(2) 0.019(2) 0.0124(18) 0.0132(18) 0.015(2)
C3A 0.039(3) 0.040(3) 0.023(2) 0.0093(19) 0.0130(19) 0.019(2)
C4A 0.044(3) 0.037(3) 0.025(2) 0.010(2) 0.012(2) 0.021(2)
C5A 0.035(3) 0.044(3) 0.025(2) 0.013(2) 0.0126(19) 0.025(2)
C6A 0.023(2) 0.040(3) 0.019(2) 0.0092(18) 0.0105(17) 0.0113(19)
O7A 0.0308(16) 0.0393(18) 0.0372(16) 0.0170(14) 0.0028(13) 0.0093(14)
C8A 0.054(2) 0.0386(19) 0.0472(19) 0.0174(15) 0.0025(16) 0.0214(16)
C9A 0.061(3) 0.041(3) 0.055(3) 0.021(2) 0.004(3) 0.011(2)
C10A 0.033(2) 0.039(2) 0.021(2) 0.0072(18) 0.0048(19) 0.012(2)
C11A 0.030(2) 0.036(2) 0.0152(19) 0.0076(17) 0.0033(17) 0.0091(19)
C12A 0.036(3) 0.030(2) 0.025(2) 0.0071(18) 0.006(2) 0.008(2)
C13A 0.029(2) 0.038(3) 0.018(2) 0.0094(18) 0.0040(17) 0.0024(19)
C14A 0.031(2) 0.055(3) 0.019(2) 0.0122(19) 0.0111(18) 0.021(2)
C15A 0.020(2) 0.045(3) 0.0164(19) 0.0134(18) 0.0045(16) 0.0118(19)
C16A 0.025(2) 0.041(3) 0.0172(19) 0.0138(18) 0.0066(17) 0.0121(19)
C17A 0.049(3) 0.048(3) 0.048(3) 0.012(2) 0.021(3) 0.004(2)
O18A 0.0291(15) 0.0439(17) 0.0238(14) 0.0193(13) 0.0114(12) 0.0116(13)
C19A 0.054(3) 0.057(3) 0.021(2) 0.019(2) 0.010(2) 0.023(2)
C20A 0.024(2) 0.039(2) 0.022(2) 0.0128(18) 0.0063(17) 0.0166(18)
O21A 0.0318(14) 0.0546(18) 0.0300(14) 0.0182(12) 0.0059(11) 0.0247(13)
C22A 0.058(3) 0.068(3) 0.062(3) 0.030(3) 0.016(2) 0.041(3)
C23A 0.030(2) 0.033(2) 0.020(2) 0.0092(18) 0.0070(18) 0.017(2)
C24A 0.028(2) 0.042(3) 0.023(2) 0.0106(19) 0.0093(18) 0.019(2)
C25A 0.026(2) 0.047(3) 0.022(2) 0.0133(19) 0.0108(18) 0.018(2)
C26A 0.031(2) 0.031(2) 0.020(2) 0.0105(17) 0.0030(18) 0.0141(19)
C27A 0.027(2) 0.028(2) 0.023(2) 0.0092(17) 0.0050(18) 0.0151(19)
C28A 0.029(2) 0.028(2) 0.023(2) 0.0124(17) 0.0066(18) 0.0129(19)
O29A 0.0283(15) 0.061(2) 0.0232(14) 0.0242(14) 0.0103(12) 0.0170(14)
O30A 0.0300(17) 0.087(2) 0.0254(16) 0.0219(16) 0.0125(14) 0.0200(17)
C31A 0.034(3) 0.087(4) 0.035(3) 0.027(3) 0.014(2) 0.020(3)
C32A 0.027(2) 0.032(2) 0.021(2) 0.0099(17) 0.0058(17) 0.0094(18)
C33A 0.0164(19) 0.028(2) 0.023(2) 0.0077(16) 0.0037(16) 0.0087(16)
C34A 0.022(2) 0.037(2) 0.0157(18) 0.0113(17) 0.0050(16) 0.0062(18)
C35A 0.0178(19) 0.026(2) 0.024(2) 0.0117(16) 0.0042(16) 0.0056(16)
C36A 0.024(2) 0.027(2) 0.022(2) 0.0079(16) 0.0077(17) 0.0113(17)
C37A 0.0126(19) 0.031(2) 0.022(2) 0.0107(17) 0.0045(16) 0.0056(16)
C38A 0.024(2) 0.027(2) 0.022(2) 0.0134(17) 0.0041(17) 0.0047(18)
O39A 0.0323(15) 0.0358(16) 0.0234(13) 0.0175(12) 0.0063(11) 0.0082(13)
C40A 0.044(3) 0.050(3) 0.038(2) 0.026(2) 0.013(2) 0.006(2)
C41A 0.030(2) 0.039(2) 0.023(2) 0.0159(18) 0.0087(17) 0.0149(19)
C42A 0.024(2) 0.045(3) 0.026(2) 0.014(2) 0.0089(18) 0.012(2)
Cl1 0.0954(11) 0.0686(9) 0.0462(7) 0.0148(6) -0.0196(7) 0.0183(8)
Cl2 0.0750(10) 0.194(2) 0.0585(9) 0.0346(11) 0.0144(8) -0.0052(12)
C100 0.073(4) 0.112(5) 0.048(3) 0.010(3) -0.003(3) 0.005(4)

loop_
_atom_type_symbol
_atom_type_description
_atom_type_scat_dispersion_real
_atom_type_scat_dispersion_imag
_atom_type_scat_source
C C 0.0033 0.0016 'International Tables Vol C Tables 4.2.6.8 and 6.1.1.4'
H H 0.0000 0.0000 'International Tables Vol C Tables 4.2.6.8 and 6.1.1.4'
O O 0.0106 0.0060 'International Tables Vol C Tables 4.2.6.8 and 6.1.1.4'
Cl Cl 0.1484 0.1585 'International Tables Vol C Tables 4.2.6.8 and 6.1.1.4'

loop_
_geom_angle_atom_site_label_1
_geom_angle_atom_site_label_2
_geom_angle_atom_site_label_3
_geom_angle
O7 C1 C2 117.1(4)
O7 C1 C6 121.8(4)
C2 C1 C6 121.1(4)
C3 C2 C1 118.4(4)
C3 C2 C10 120.7(4)
C1 C2 C10 120.8(4)
C4 C3 C2 121.2(4)
C3 C4 O8 124.7(4)
C3 C4 C5 120.2(4)
O8 C4 C5 115.2(4)
C6 C5 C4 120.4(4)
C5 C6 C1 118.7(4)
C5 C6 C42 119.0(4)
C1 C6 C42 122.2(4)
C4 O8 C9 116.2(3)
C11 C10 C2 112.6(3)
C12 C11 C16 116.5(4)
C12 C11 C10 121.9(4)
C16 C11 C10 121.6(4)
C13 C12 C11 123.7(4)
C12 C13 C14 117.6(4)
C12 C13 C17 122.3(4)
C14 C13 C17 120.1(4)
C15 C14 C13 121.1(4)
C14 C15 C16 118.9(4)
C14 C15 C20 120.5(4)
C16 C15 C20 120.6(4)
O18 C16 C15 118.8(4)
O18 C16 C11 119.5(4)
C15 C16 C11 121.7(4)
C16 O18 C19 112.6(3)
O21 C20 C15 107.9(3)
O21 C20 C23 111.6(3)
C15 C20 C23 111.0(3)
C20 O21 C22 111.7(3)
C28 C23 C24 119.8(4)
C28 C23 C20 121.5(4)
C24 C23 C20 118.7(4)
C25 C24 C23 119.8(4)
C24 C25 O30 124.7(4)
C24 C25 C26 120.5(4)
O30 C25 C26 114.7(4)
C25 C26 C27 120.3(4)
C26 C27 C28 118.7(4)
C26 C27 C32 120.1(4)
C28 C27 C32 121.2(4)
C23 C28 O29 123.7(4)
C23 C28 C27 120.8(4)
O29 C28 C27 115.5(4)
C31 O30 C25 119.3(4)
C27 C32 C33 111.6(3)
C38 C33 C34 118.2(4)
C38 C33 C32 123.2(4)
C34 C33 C32 118.4(4)
C35 C34 C33 121.5(4)
C34 C35 C36 118.3(4)
C34 C35 C41 121.0(4)
C36 C35 C41 120.6(4)
C37 C36 C35 121.8(4)
C36 C37 C38 117.3(4)
C36 C37 C42 120.0(4)
C38 C37 C42 122.6(4)
C33 C38 C37 122.6(4)
C33 C38 O39 120.0(4)
C37 C38 O39 117.2(4)
C38 O39 C40 112.9(4)
C37 C42 C6 110.6(3)
O7A C1A C2A 123.2(4)
O7A C1A C6A 115.9(4)
C2A C1A C6A 120.8(4)
C3A C2A C1A 118.3(4)
C3A C2A C10A 119.7(4)
C1A C2A C10A 121.9(4)
C4A C3A C2A 121.6(4)
C8A C4A C5A 117.2(4)
C8A C4A C3A 124.3(4)
C5A C4A C3A 118.5(4)
C6A C5A C4A 122.4(4)
C5A C6A C1A 118.3(4)
C5A C6A C42A 121.6(4)
C1A C6A C42A 120.0(4)
C4A C8A C9A 117.6(3)
C2A C10A C11A 111.1(3)
C12A C11A C16A 117.5(4)
C12A C11A C10A 120.7(4)
C16A C11A C10A 121.7(4)
C11A C12A C13A 122.1(4)
C14A C13A C12A 117.9(4)
C14A C13A C17A 121.4(4)
C12A C13A C17A 120.7(4)
C13A C14A C15A 122.7(4)
C14A C15A C16A 117.0(4)
C14A C15A C20A 121.9(4)
C16A C15A C20A 121.1(4)
C11A C16A C15A 122.4(4)
C11A C16A O18A 118.7(4)
C15A C16A O18A 118.9(4)
C16A O18A C19A 112.5(3)
O21A C20A C15A 107.3(3)
O21A C20A C23A 112.1(3)
C15A C20A C23A 110.0(3)
C22A O21A C20A 112.5(3)
C28A C23A C24A 119.9(3)
C28A C23A C20A 120.8(3)
C24A C23A C20A 119.3(3)
C25A C24A C23A 118.9(4)
C26A C25A O30A 115.7(3)
C26A C25A C24A 120.3(4)
O30A C25A C24A 124.0(4)
C25A C26A C27A 121.5(4)
C26A C27A C28A 118.6(4)
C26A C27A C32A 119.2(3)
C28A C27A C32A 122.2(3)
O29A C28A C23A 117.1(3)
O29A C28A C27A 122.1(3)
C23A C28A C27A 120.7(4)
C25A O30A C31A 116.8(3)
C27A C32A C33A 111.9(3)
C34A C33A C38A 117.8(4)
C34A C33A C32A 120.2(4)
C38A C33A C32A 121.8(3)
C35A C34A C33A 122.1(4)
C34A C35A C36A 117.6(3)
C34A C35A C41A 121.2(4)
C36A C35A C41A 121.2(4)
C37A C36A C35A 122.5(4)
C38A C37A C36A 117.3(4)
C38A C37A C42A 122.0(3)
C36A C37A C42A 120.6(4)
C37A C38A C33A 122.1(3)
C37A C38A O39A 120.4(3)
C33A C38A O39A 117.5(3)
C38A O39A C40A 112.1(3)
C37A C42A C6A 110.3(3)
Cl2 C100 Cl1 111.9(3)

loop_
_geom_bond_atom_site_label_1
_geom_bond_atom_site_label_2
_geom_bond_distance
C1 O7 1.386(5)
C1 C2 1.395(6)
C1 C6 1.416(5)
C2 C3 1.391(6)
C2 C10 1.526(6)
C3 C4 1.377(6)
C4 O8 1.380(5)
C4 C5 1.396(6)
C5 C6 1.381(5)
C6 C42 1.520(6)
O8 C9 1.435(6)
C10 C11 1.507(6)
C11 C12 1.397(6)
C11 C16 1.402(6)
C12 C13 1.384(6)
C13 C14 1.405(6)
C13 C17 1.500(6)
C14 C15 1.390(6)
C15 C16 1.400(6)
C15 C20 1.521(6)
C16 O18 1.389(5)
O18 C19 1.447(5)
C20 O21 1.416(5)
C20 C23 1.541(5)
O21 C22 1.444(4)
C23 C28 1.378(6)
C23 C24 1.396(6)
C24 C25 1.377(6)
C25 O30 1.387(5)
C25 C26 1.389(6)
C26 C27 1.390(6)
C27 C28 1.403(6)
C27 C32 1.505(6)
C28 O29 1.379(5)
O30 C31 1.381(6)
C32 C33 1.531(5)
C33 C38 1.378(6)
C33 C34 1.398(6)
C34 C35 1.388(6)
C35 C36 1.399(6)
C35 C41 1.517(5)
C36 C37 1.397(5)
C37 C38 1.400(6)
C37 C42 1.499(6)
C38 O39 1.407(5)
O39 C40 1.452(6)
C1A O7A 1.363(5)
C1A C2A 1.395(6)
C1A C6A 1.411(6)
C2A C3A 1.392(6)
C2A C10A 1.513(6)
C3A C4A 1.389(6)
C4A C8A 1.371(5)
C4A C5A 1.381(6)
C5A C6A 1.371(6)
C6A C42A 1.527(6)
C8A C9A 1.407(5)
C10A C11A 1.531(6)
C11A C12A 1.383(5)
C11A C16A 1.385(6)
C12A C13A 1.397(6)
C13A C14A 1.370(6)
C13A C17A 1.508(6)
C14A C15A 1.388(6)
C15A C16A 1.398(5)
C15A C20A 1.512(6)
C16A O18A 1.410(5)
O18A C19A 1.429(5)
C20A O21A 1.435(4)
C20A C23A 1.523(5)
O21A C22A 1.414(5)
C23A C28A 1.382(5)
C23A C24A 1.409(5)
C24A C25A 1.391(5)
C25A C26A 1.371(5)
C25A O30A 1.387(5)
C26A C27A 1.385(5)
C27A C28A 1.396(5)
C27A C32A 1.511(5)
C28A O29A 1.368(4)
O30A C31A 1.412(5)
C32A C33A 1.513(5)
C33A C34A 1.385(5)
C33A C38A 1.403(5)
C34A C35A 1.380(5)
C35A C36A 1.394(5)
C35A C41A 1.498(5)
C36A C37A 1.392(5)
C37A C38A 1.379(5)
C37A C42A 1.523(5)
C38A O39A 1.405(4)
O39A C40A 1.427(5)
Cl1 C100 1.758(5)
Cl2 C100 1.696(6)
